data_7202029
loop_
_publ_author_name
'Giarrusso, Marilena A.'
'Higham, Luke T.'
'Kreher, Ulf P.'
'Mohan, Ram S.'
'Rosamilia, Anthony E.'
'Scott, Janet L.'
'Strauss, Christopher R.'

_publ_section_title
;
 Platform technology for dienone and phenol--formaldehyde architectures
;
_journal_issue 8
_journal_name_full 'Green Chemistry'
_journal_page_first 842
_journal_paper_doi 10.1039/b802755b
_journal_volume 10
_journal_year 2008
_chemical_formula_moiety 'C26 H26 O5'
_chemical_formula_sum 'C26 H26 O5'
_chemical_formula_weight 418.47
_chemical_name_common
;
3,3'-(1E,1'E)-(2-oxocyclohexane-1,3-diylidene)bis(methan-1-yl-
1-ylidene)-bis(2-methoxy-5-methylbenzaldehyde)
;
_chemical_name_systematic
;3,3'-(1E,1'E)-(2-oxocyclohexane-1,3-diylidene)bis(methan-1-yl-1-ylidene)-
bis(2-methoxy-5-methylbenzaldehyde)
;
_space_group_IT_number 14
_symmetry_cell_setting monoclinic
_symmetry_Int_Tables_number 14
_symmetry_space_group_name_Hall '-P 2yn'
_symmetry_space_group_name_H-M 'P 1 21/n 1'
_atom_sites_solution_hydrogens geom
_atom_sites_solution_primary direct
_atom_sites_solution_secondary difmap
_audit_creation_method SHELXL-97
_cell_angle_alpha 90.00
_cell_angle_beta 92.07(3)
_cell_angle_gamma 90.00
_cell_formula_units_Z 4
_cell_length_a 11.446(2)
_cell_length_b 15.395(3)
_cell_length_c 12.411(3)
_cell_measurement_temperature 123(2)
_cell_volume 2185.5(8)
_computing_cell_refinement 'Nonius collect'
_computing_data_collection 'Nonius collect'
_computing_data_reduction 'Nonius collect'
_computing_molecular_graphics X-Seed
_computing_publication_material ciftab
_computing_structure_refinement 'SHELXL-97 (Sheldrick, 1997)'
_computing_structure_solution 'SHELXS-97 (Sheldrick, 1990)'
_diffrn_ambient_temperature 123(2)
_diffrn_measured_fraction_theta_full 0.990
_diffrn_measured_fraction_theta_max 0.990
_diffrn_measurement_device_type 'Enraf Nonius Kappa CCD'
_diffrn_measurement_method 'phi and omega scans'
_diffrn_radiation_monochromator graphite
_diffrn_radiation_type MoK\a
_diffrn_radiation_wavelength 0.71073
_diffrn_reflns_av_R_equivalents 0.0388
_diffrn_reflns_av_sigmaI/netI 0.0729
_diffrn_reflns_limit_h_max 0
_diffrn_reflns_limit_h_min -15
_diffrn_reflns_limit_k_max 20
_diffrn_reflns_limit_k_min -20
_diffrn_reflns_limit_l_max 16
_diffrn_reflns_limit_l_min -16
_diffrn_reflns_number 10031
_diffrn_reflns_theta_full 28.29
_diffrn_reflns_theta_max 28.29
_diffrn_reflns_theta_min 3.54
_diffrn_source 'fine-focus sealed tube'
_exptl_absorpt_coefficient_mu 0.087
_exptl_crystal_colour lime
_exptl_crystal_density_diffrn 1.272
_exptl_crystal_density_method 'not measured'
_exptl_crystal_description plate
_exptl_crystal_F_000 888
_exptl_crystal_size_max 0.40
_exptl_crystal_size_mid 0.40
_exptl_crystal_size_min 0.30
_refine_diff_density_max 0.200
_refine_diff_density_min -0.233
_refine_diff_density_rms 0.046
_refine_ls_extinction_method none
_refine_ls_goodness_of_fit_ref 0.951
_refine_ls_hydrogen_treatment mixed
_refine_ls_matrix_type full
_refine_ls_number_parameters 284
_refine_ls_number_reflns 5375
_refine_ls_number_restraints 0
_refine_ls_restrained_S_all 0.951
_refine_ls_R_factor_all 0.0991
_refine_ls_R_factor_gt 0.0469
_refine_ls_shift/su_max 0.001
_refine_ls_shift/su_mean 0.000
_refine_ls_structure_factor_coef Fsqd
_refine_ls_weighting_details 'calc w=1/[\s^2^(Fo^2^)+(0.0664P)^2^+0.0000P] where P=(Fo^2^+2Fc^2^)/3'
_refine_ls_weighting_scheme calc
_refine_ls_wR_factor_gt 0.1065
_refine_ls_wR_factor_ref 0.1243
_reflns_number_gt 3183
_reflns_number_total 5375
_reflns_threshold_expression >2sigma(I)
_cod_data_source_file b802755b.txt
_cod_data_source_block 32
_cod_original_sg_symbol_H-M 'P 21/n'
_cod_database_code 7202029

loop_
_symmetry_equiv_pos_as_xyz
'x, y, z'
'-x+1/2, y+1/2, -z+1/2'
'-x, -y, -z'
'x-1/2, -y-1/2, z-1/2'

loop_
_atom_site_label
_atom_site_type_symbol
_atom_site_fract_x
_atom_site_fract_y
_atom_site_fract_z
_atom_site_U_iso_or_equiv
_atom_site_adp_type
_atom_site_occupancy
_atom_site_symmetry_multiplicity
_atom_site_calc_flag
_atom_site_refinement_flags
_atom_site_disorder_assembly
_atom_site_disorder_group
O4 O 0.54982(9) 0.17566(7) 0.87641(8) 0.0315(3) Uani 1 1 d . . .
O1 O 0.67945(11) 0.44087(7) 1.00128(9) 0.0411(3) Uani 1 1 d . . .
O3 O 1.12661(10) 0.88945(7) 0.98231(9) 0.0396(3) Uani 1 1 d . . .
O2 O 0.99049(10) 0.64578(7) 0.96837(8) 0.0357(3) Uani 1 1 d . . .
O5 O 0.34145(11) 0.00444(7) 0.71712(10) 0.0442(3) Uani 1 1 d . . .
C18 C 0.42880(14) 0.29814(9) 0.82372(11) 0.0258(3) Uani 1 1 d . . .
C6 C 0.53533(13) 0.43993(9) 0.85871(11) 0.0257(3) Uani 1 1 d . . .
C8 C 0.79342(14) 0.69905(9) 0.96517(12) 0.0271(4) Uani 1 1 d . . .
C7 C 0.75018(14) 0.60873(9) 0.96690(12) 0.0279(3) Uani 1 1 d . . .
H7 H 0.7923 0.5695 1.0129 0.033 Uiso 1 1 calc R . .
C23 C 0.32258(13) 0.32636(10) 0.77602(11) 0.0280(4) Uani 1 1 d . . .
H23 H 0.3030 0.3862 0.7804 0.034 Uiso 1 1 calc R . .
C21 C 0.27298(14) 0.18290(10) 0.71779(12) 0.0307(4) Uani 1 1 d . . .
H21 H 0.2216 0.1439 0.6803 0.037 Uiso 1 1 calc R . .
C2 C 0.65821(13) 0.57584(9) 0.91092(11) 0.0261(3) Uani 1 1 d . . .
C1 C 0.62863(14) 0.48200(9) 0.92939(11) 0.0276(4) Uani 1 1 d . . .
C19 C 0.45245(13) 0.20863(9) 0.82064(12) 0.0270(4) Uani 1 1 d . . .
C3 C 0.58398(14) 0.62516(10) 0.82878(12) 0.0301(4) Uani 1 1 d . . .
H3A H 0.6283 0.6758 0.8030 0.036 Uiso 1 1 calc R . .
H3B H 0.5130 0.6471 0.8631 0.036 Uiso 1 1 calc R . .
C17 C 0.51340(13) 0.35570(9) 0.87884(11) 0.0265(3) Uani 1 1 d . . .
H17 H 0.5587 0.3303 0.9363 0.032 Uiso 1 1 calc R . .
C22 C 0.24466(14) 0.27033(10) 0.72258(12) 0.0297(4) Uani 1 1 d . . .
C13 C 0.71856(15) 0.77068(10) 0.96057(12) 0.0298(4) Uani 1 1 d . . .
H13 H 0.6366 0.7607 0.9570 0.036 Uiso 1 1 calc R . .
C10 C 0.95721(14) 0.80026(10) 0.97163(12) 0.0295(4) Uani 1 1 d . . .
C9 C 0.91408(14) 0.71507(10) 0.97114(11) 0.0288(4) Uani 1 1 d . . .
C20 C 0.37616(14) 0.15126(9) 0.76730(11) 0.0285(4) Uani 1 1 d . . .
C5 C 0.47455(14) 0.49225(9) 0.77034(12) 0.0296(4) Uani 1 1 d . . .
H5A H 0.3999 0.5149 0.7968 0.035 Uiso 1 1 calc R . .
H5B H 0.4561 0.4538 0.7081 0.035 Uiso 1 1 calc R . .
C11 C 0.87870(14) 0.86968(10) 0.96726(11) 0.0321(4) Uani 1 1 d . . .
H11 H 0.9081 0.9274 0.9686 0.039 Uiso 1 1 calc R . .
C12 C 0.75896(15) 0.85640(10) 0.96095(12) 0.0318(4) Uani 1 1 d . . .
C25 C 0.40467(15) 0.05842(10) 0.75934(13) 0.0372(4) Uani 1 1 d . . .
H25 H 0.4778 0.0396 0.7895 0.045 Uiso 1 1 calc R . .
C15 C 1.08392(15) 0.81697(11) 0.97629(12) 0.0348(4) Uani 1 1 d . . .
H15 H 1.1353 0.7686 0.9745 0.042 Uiso 1 1 calc R . .
C26 C 0.13486(15) 0.30517(11) 0.66743(15) 0.0410(4) Uani 1 1 d . . .
H26A H 0.1242 0.2782 0.5962 0.062 Uiso 1 1 calc R . .
H26B H 0.1415 0.3683 0.6592 0.062 Uiso 1 1 calc R . .
H26C H 0.0675 0.2917 0.7110 0.062 Uiso 1 1 calc R . .
C4 C 0.54847(15) 0.56774(10) 0.73347(12) 0.0335(4) Uani 1 1 d . . .
H4A H 0.5034 0.6024 0.6791 0.040 Uiso 1 1 calc R . .
H4B H 0.6193 0.5453 0.6994 0.040 Uiso 1 1 calc R . .
C24 C 0.65593(15) 0.17981(11) 0.81843(14) 0.0402(4) Uani 1 1 d . . .
H24A H 0.6485 0.1432 0.7540 0.060 Uiso 1 1 calc R . .
H24B H 0.7213 0.1591 0.8647 0.060 Uiso 1 1 calc R . .
H24C H 0.6705 0.2400 0.7970 0.060 Uiso 1 1 calc R . .
C16 C 0.67401(16) 0.93119(11) 0.95415(15) 0.0433(4) Uani 1 1 d . . .
H16A H 0.7048 0.9797 0.9976 0.065 Uiso 1 1 calc R . .
H16B H 0.5987 0.9128 0.9815 0.065 Uiso 1 1 calc R . .
H16C H 0.6633 0.9497 0.8789 0.065 Uiso 1 1 calc R . .
C14 C 1.03722(17) 0.61786(12) 1.07142(15) 0.0471(5) Uani 1 1 d . . .
H14A H 1.0755 0.6670 1.1085 0.071 Uiso 1 1 calc R . .
H14B H 1.0944 0.5715 1.0613 0.071 Uiso 1 1 calc R . .
H14C H 0.9737 0.5961 1.1149 0.071 Uiso 1 1 calc R . .

loop_
_atom_site_aniso_label
_atom_site_aniso_U_11
_atom_site_aniso_U_22
_atom_site_aniso_U_33
_atom_site_aniso_U_23
_atom_site_aniso_U_13
_atom_site_aniso_U_12
O4 0.0280(6) 0.0290(6) 0.0372(6) 0.0018(5) -0.0044(5) 0.0004(5)
O1 0.0458(8) 0.0308(6) 0.0451(6) 0.0061(5) -0.0194(6) -0.0065(6)
O3 0.0357(7) 0.0416(7) 0.0416(7) -0.0026(5) 0.0004(5) -0.0131(6)
O2 0.0304(7) 0.0337(6) 0.0429(7) -0.0040(5) -0.0010(5) 0.0016(5)
O5 0.0454(8) 0.0260(6) 0.0605(8) -0.0050(6) -0.0086(6) -0.0034(6)
C18 0.0260(9) 0.0252(8) 0.0263(7) -0.0009(6) 0.0021(6) -0.0037(6)
C6 0.0224(8) 0.0255(8) 0.0291(7) -0.0028(6) 0.0010(6) -0.0005(6)
C8 0.0282(9) 0.0268(8) 0.0263(7) -0.0028(6) -0.0009(6) -0.0042(7)
C7 0.0271(9) 0.0260(8) 0.0307(8) -0.0009(6) 0.0017(7) 0.0009(7)
C23 0.0280(9) 0.0232(8) 0.0328(8) -0.0001(6) 0.0012(7) -0.0002(7)
C21 0.0268(9) 0.0280(8) 0.0372(8) -0.0040(7) -0.0014(7) -0.0043(7)
C2 0.0249(8) 0.0249(8) 0.0284(7) -0.0026(6) 0.0014(6) -0.0004(7)
C1 0.0255(9) 0.0270(8) 0.0302(8) -0.0006(6) -0.0007(7) -0.0005(7)
C19 0.0249(9) 0.0274(8) 0.0288(8) 0.0018(6) 0.0009(6) 0.0010(7)
C3 0.0277(9) 0.0258(8) 0.0366(8) 0.0032(7) -0.0020(7) -0.0038(7)
C17 0.0247(8) 0.0275(8) 0.0271(7) -0.0015(6) -0.0009(6) 0.0005(7)
C22 0.0247(9) 0.0291(8) 0.0350(8) 0.0000(7) -0.0018(7) -0.0034(7)
C13 0.0266(9) 0.0314(8) 0.0311(8) -0.0011(7) -0.0011(7) -0.0047(7)
C10 0.0288(9) 0.0340(9) 0.0256(8) -0.0018(6) -0.0013(6) -0.0067(7)
C9 0.0305(10) 0.0297(8) 0.0260(8) -0.0039(6) -0.0008(7) 0.0000(7)
C20 0.0299(9) 0.0230(8) 0.0327(8) -0.0024(6) 0.0022(7) -0.0018(7)
C5 0.0286(9) 0.0280(8) 0.0317(8) 0.0010(6) -0.0051(7) -0.0036(7)
C11 0.0359(10) 0.0289(8) 0.0314(8) 0.0006(7) -0.0008(7) -0.0086(7)
C12 0.0352(10) 0.0275(8) 0.0326(8) -0.0001(7) -0.0005(7) -0.0030(7)
C25 0.0342(10) 0.0273(9) 0.0495(10) -0.0028(7) -0.0060(8) 0.0005(8)
C15 0.0354(10) 0.0368(10) 0.0322(8) -0.0016(7) 0.0015(7) -0.0062(8)
C26 0.0318(10) 0.0297(9) 0.0604(11) -0.0042(8) -0.0139(8) -0.0023(7)
C4 0.0335(10) 0.0329(9) 0.0334(8) 0.0052(7) -0.0067(7) -0.0069(7)
C24 0.0281(10) 0.0430(10) 0.0492(10) -0.0012(8) -0.0010(8) 0.0050(8)
C16 0.0399(11) 0.0301(9) 0.0595(11) 0.0021(8) -0.0014(9) -0.0008(8)
C14 0.0391(11) 0.0462(11) 0.0554(11) 0.0077(9) -0.0084(9) 0.0044(9)

loop_
_atom_type_symbol
_atom_type_description
_atom_type_scat_dispersion_real
_atom_type_scat_dispersion_imag
_atom_type_scat_source
C C 0.0033 0.0016 'International Tables Vol C Tables 4.2.6.8 and 6.1.1.4'
H H 0.0000 0.0000 'International Tables Vol C Tables 4.2.6.8 and 6.1.1.4'
O O 0.0106 0.0060 'International Tables Vol C Tables 4.2.6.8 and 6.1.1.4'

loop_
_geom_angle_atom_site_label_1
_geom_angle_atom_site_label_2
_geom_angle_atom_site_label_3
_geom_angle
_geom_angle_site_symmetry_1
_geom_angle_site_symmetry_3
_geom_angle_publ_flag
C19 O4 C24 114.39(11) . . ?
C9 O2 C14 115.18(12) . . ?
C23 C18 C19 117.22(13) . . ?
C23 C18 C17 123.97(14) . . ?
C19 C18 C17 118.78(13) . . ?
C17 C6 C1 116.10(13) . . ?
C17 C6 C5 124.37(13) . . ?
C1 C6 C5 119.52(13) . . ?
C13 C8 C9 117.71(14) . . ?
C13 C8 C7 122.60(14) . . ?
C9 C8 C7 119.66(14) . . ?
C2 C7 C8 127.31(14) . . ?
C22 C23 C18 122.71(14) . . ?
C22 C21 C20 120.95(14) . . ?
C7 C2 C1 117.47(13) . . ?
C7 C2 C3 124.97(14) . . ?
C1 C2 C3 117.54(13) . . ?
O1 C1 C2 120.31(13) . . ?
O1 C1 C6 120.74(13) . . ?
C2 C1 C6 118.95(13) . . ?
O4 C19 C20 118.95(13) . . ?
O4 C19 C18 119.83(13) . . ?
C20 C19 C18 121.12(14) . . ?
C2 C3 C4 111.18(13) . . ?
C6 C17 C18 128.40(14) . . ?
C21 C22 C23 118.39(14) . . ?
C21 C22 C26 121.22(14) . . ?
C23 C22 C26 120.34(14) . . ?
C8 C13 C12 122.87(15) . . ?
C11 C10 C9 119.35(15) . . ?
C11 C10 C15 119.97(14) . . ?
C9 C10 C15 120.68(15) . . ?
O2 C9 C10 119.99(14) . . ?
O2 C9 C8 119.10(13) . . ?
C10 C9 C8 120.73(14) . . ?
C19 C20 C21 119.53(14) . . ?
C19 C20 C25 120.78(14) . . ?
C21 C20 C25 119.66(14) . . ?
C6 C5 C4 112.34(13) . . ?
C12 C11 C10 121.56(15) . . ?
C11 C12 C13 117.77(15) . . ?
C11 C12 C16 121.69(15) . . ?
C13 C12 C16 120.54(15) . . ?
O5 C25 C20 124.51(15) . . ?
O3 C15 C10 123.67(16) . . ?
C5 C4 C3 110.30(13) . . ?

loop_
_geom_bond_atom_site_label_1
_geom_bond_atom_site_label_2
_geom_bond_distance
_geom_bond_site_symmetry_2
_geom_bond_publ_flag
O4 C19 1.3867(18) . ?
O4 C24 1.435(2) . ?
O1 C1 1.2238(17) . ?
O3 C15 1.2195(18) . ?
O2 C9 1.3807(18) . ?
O2 C14 1.434(2) . ?
O5 C25 1.2089(19) . ?
C18 C23 1.402(2) . ?
C18 C19 1.405(2) . ?
C18 C17 1.464(2) . ?
C6 C17 1.346(2) . ?
C6 C1 1.504(2) . ?
C6 C5 1.510(2) . ?
C8 C13 1.396(2) . ?
C8 C9 1.402(2) . ?
C8 C7 1.476(2) . ?
C7 C2 1.340(2) . ?
C23 C22 1.392(2) . ?
C21 C22 1.386(2) . ?
C21 C20 1.399(2) . ?
C2 C1 1.503(2) . ?
C2 C3 1.508(2) . ?
C19 C20 1.392(2) . ?
C3 C4 1.520(2) . ?
C22 C26 1.508(2) . ?
C13 C12 1.398(2) . ?
C10 C11 1.396(2) . ?
C10 C9 1.401(2) . ?
C10 C15 1.472(2) . ?
C20 C25 1.470(2) . ?
C5 C4 1.518(2) . ?
C11 C12 1.385(2) . ?
C12 C16 1.507(2) . ?

loop_
_geom_torsion_atom_site_label_1
_geom_torsion_atom_site_label_2
_geom_torsion_atom_site_label_3
_geom_torsion_atom_site_label_4
_geom_torsion
_geom_torsion_site_symmetry_1
_geom_torsion_site_symmetry_2
_geom_torsion_site_symmetry_3
_geom_torsion_site_symmetry_4
_geom_torsion_publ_flag
C13 C8 C7 C2 39.2(2) . . . . ?
C9 C8 C7 C2 -142.45(16) . . . . ?
C19 C18 C23 C22 -3.1(2) . . . . ?
C17 C18 C23 C22 178.92(14) . . . . ?
C8 C7 C2 C1 -177.83(14) . . . . ?
C8 C7 C2 C3 3.8(3) . . . . ?
C7 C2 C1 O1 7.6(2) . . . . ?
C3 C2 C1 O1 -173.86(15) . . . . ?
C7 C2 C1 C6 -172.76(13) . . . . ?
C3 C2 C1 C6 5.7(2) . . . . ?
C17 C6 C1 O1 -0.8(2) . . . . ?
C5 C6 C1 O1 -179.73(15) . . . . ?
C17 C6 C1 C2 179.61(14) . . . . ?
C5 C6 C1 C2 0.7(2) . . . . ?
C24 O4 C19 C20 98.48(16) . . . . ?
C24 O4 C19 C18 -85.05(17) . . . . ?
C23 C18 C19 O4 -173.04(13) . . . . ?
C17 C18 C19 O4 5.0(2) . . . . ?
C23 C18 C19 C20 3.3(2) . . . . ?
C17 C18 C19 C20 -178.60(14) . . . . ?
C7 C2 C3 C4 141.65(16) . . . . ?
C1 C2 C3 C4 -36.73(19) . . . . ?
C1 C6 C17 C18 -179.74(14) . . . . ?
C5 C6 C17 C18 -0.9(3) . . . . ?
C23 C18 C17 C6 -30.6(2) . . . . ?
C19 C18 C17 C6 151.45(16) . . . . ?
C20 C21 C22 C23 1.3(2) . . . . ?
C20 C21 C22 C26 178.70(15) . . . . ?
C18 C23 C22 C21 0.9(2) . . . . ?
C18 C23 C22 C26 -176.55(15) . . . . ?
C9 C8 C13 C12 0.4(2) . . . . ?
C7 C8 C13 C12 178.77(14) . . . . ?
C14 O2 C9 C10 85.90(18) . . . . ?
C14 O2 C9 C8 -98.90(16) . . . . ?
C11 C10 C9 O2 175.80(12) . . . . ?
C15 C10 C9 O2 -4.0(2) . . . . ?
C11 C10 C9 C8 0.7(2) . . . . ?
C15 C10 C9 C8 -179.10(13) . . . . ?
C13 C8 C9 O2 -175.62(12) . . . . ?
C7 C8 C9 O2 6.0(2) . . . . ?
C13 C8 C9 C10 -0.5(2) . . . . ?
C7 C8 C9 C10 -178.83(13) . . . . ?
O4 C19 C20 C21 175.08(14) . . . . ?
C18 C19 C20 C21 -1.3(2) . . . . ?
O4 C19 C20 C25 -7.0(2) . . . . ?
C18 C19 C20 C25 176.60(14) . . . . ?
C22 C21 C20 C19 -1.1(2) . . . . ?
C22 C21 C20 C25 -179.04(15) . . . . ?
C17 C6 C5 C4 -154.45(15) . . . . ?
C1 C6 C5 C4 24.4(2) . . . . ?
C9 C10 C11 C12 -0.9(2) . . . . ?
C15 C10 C11 C12 178.89(14) . . . . ?
C10 C11 C12 C13 0.9(2) . . . . ?
C10 C11 C12 C16 -178.85(14) . . . . ?
C8 C13 C12 C11 -0.6(2) . . . . ?
C8 C13 C12 C16 179.08(14) . . . . ?
C19 C20 C25 O5 177.78(16) . . . . ?
C21 C20 C25 O5 -4.3(3) . . . . ?
C11 C10 C15 O3 4.0(2) . . . . ?
C9 C10 C15 O3 -176.23(14) . . . . ?
C6 C5 C4 C3 -55.61(18) . . . . ?
C2 C3 C4 C5 62.18(18) . . . . ?

loop_
_cod_related_entry_id
_cod_related_entry_database
_cod_related_entry_code
1 ChemSpider 25935725
